data_1573043
loop_
_publ_author_name
'Sun, Yuhua'
'Kitahara, Riku'
'Ichino, Tomoya'
'Ide, Yuki'
'Senboku, Hisanori'
'Shimizu, Soji'
'Tanaka, Takayuki'
'Inokuma, Yasuhide'

_publ_section_title
;
 Cyclo[4]pyrrole with <i>&#x3b1;</i>-<i>&#x3b2;</i> direct linkages.
;
_journal_issue 46
_journal_name_full 'Chemical science'
_journal_page_first 19571
_journal_page_last 19576
_journal_paper_doi 10.1039/d4sc06670g
_journal_volume 15
_journal_year 2024
_chemical_formula_moiety 'C28 H36 N4'
_chemical_formula_sum 'C28 H36 N4'
_chemical_formula_weight 428.61
_space_group_crystal_system triclinic
_space_group_IT_number 2
_space_group_name_Hall '-P 1'
_space_group_name_H-M_alt 'P -1'
_atom_sites_solution_hydrogens mixed
_audit_creation_method SHELXL-2019/2
_audit_update_record
;
2024-09-10 deposited with the CCDC.	2024-11-04 downloaded from the CCDC.
;
_cell_angle_alpha 62.149(6)
_cell_angle_beta 61.589(7)
_cell_angle_gamma 65.472(7)
_cell_formula_units_Z 1
_cell_length_a 9.0906(8)
_cell_length_b 9.1054(5)
_cell_length_c 9.2735(5)
_cell_measurement_reflns_used 3346
_cell_measurement_temperature 123(2)
_cell_measurement_theta_max 30.8510
_cell_measurement_theta_min 2.5900
_cell_volume 578.30(8)
_computing_cell_refinement 'CrysAlisPro 1.171.41.110a (Rigaku OD, 2021)'
_computing_data_collection 'CrysAlisPro 1.171.41.110a (Rigaku OD, 2021)'
_computing_data_reduction 'CrysAlisPro 1.171.41.110a (Rigaku OD, 2021)'
_computing_structure_refinement 'SHELXL-2019/2 (Sheldrick, 2019)'
_diffrn_ambient_temperature 123(2)
_diffrn_detector 'Hybrid Pixel Array Detector'
_diffrn_detector_area_resol_mean 10.0000
_diffrn_measured_fraction_theta_full 0.990
_diffrn_measured_fraction_theta_max 0.962
_diffrn_measurement_device 'four-circle diffractometer'
_diffrn_measurement_device_type 'XtaLAB AFC11 (RCD3): quarter-chi single'
_diffrn_radiation_monochromator mirror
_diffrn_radiation_probe x-ray
_diffrn_radiation_type MoK\a
_diffrn_radiation_wavelength 0.71073
_diffrn_reflns_av_R_equivalents 0.0221
_diffrn_reflns_av_unetI/netI 0.0249
_diffrn_reflns_Laue_measured_fraction_full 0.990
_diffrn_reflns_Laue_measured_fraction_max 0.962
_diffrn_reflns_limit_h_max 11
_diffrn_reflns_limit_h_min -10
_diffrn_reflns_limit_k_max 11
_diffrn_reflns_limit_k_min -11
_diffrn_reflns_limit_l_max 11
_diffrn_reflns_limit_l_min -11
_diffrn_reflns_number 6420
_diffrn_reflns_point_group_measured_fraction_full 0.990
_diffrn_reflns_point_group_measured_fraction_max 0.962
_diffrn_reflns_theta_full 25.242
_diffrn_reflns_theta_max 26.999
_diffrn_reflns_theta_min 2.612
_diffrn_source 'Rotating-anode X-ray tube (dual wavelength)'
_diffrn_source_type 'Rigaku (Mo) X-ray DW Source'
_exptl_absorpt_coefficient_mu 0.073
_exptl_absorpt_correction_T_max 1.00000
_exptl_absorpt_correction_T_min 0.65680
_exptl_absorpt_correction_type multi-scan
_exptl_absorpt_process_details
;
CrysAlisPro 1.171.41.110a (Rigaku Oxford Diffraction, 2021)
Empirical absorption correction using spherical harmonics,
implemented in SCALE3 ABSPACK scaling algorithm.
;
_exptl_crystal_colour colorless
_exptl_crystal_density_diffrn 1.231
_exptl_crystal_density_method 'not measured'
_exptl_crystal_description plate
_exptl_crystal_F_000 232
_exptl_crystal_size_max 0.500
_exptl_crystal_size_mid 0.150
_exptl_crystal_size_min 0.040
_refine_diff_density_max 0.430
_refine_diff_density_min -0.222
_refine_diff_density_rms 0.041
_refine_ls_extinction_method none
_refine_ls_goodness_of_fit_ref 1.039
_refine_ls_hydrogen_treatment mixed
_refine_ls_matrix_type full
_refine_ls_number_parameters 152
_refine_ls_number_reflns 2429
_refine_ls_number_restraints 0
_refine_ls_restrained_S_all 1.039
_refine_ls_R_factor_all 0.0435
_refine_ls_R_factor_gt 0.0407
_refine_ls_shift/su_max 0.000
_refine_ls_shift/su_mean 0.000
_refine_ls_structure_factor_coef Fsqd
_refine_ls_weighting_details 'w=1/[\s^2^(Fo^2^)+(0.0464P)^2^+0.2646P] where P=(Fo^2^+2Fc^2^)/3'
_refine_ls_weighting_scheme calc
_refine_ls_wR_factor_gt 0.1015
_refine_ls_wR_factor_ref 0.1035
_reflns_Friedel_coverage 0.000
_reflns_number_gt 2268
_reflns_number_total 2429
_reflns_threshold_expression 'I > 2\s(I)'
_cod_data_source_file d4sc06670g2.cif
_cod_data_source_block cmpd_3
_cod_depositor_comments 'Adding full bibliography for 1573043--1573044.cif.'
_cod_original_cell_volume 578.30(9)
_cod_database_code 1573043
_shelx_shelxl_version_number 2019/2
_shelx_space_group_comment
;
The symmetry employed for this shelxl refinement is uniquely defined
by the following loop, which should always be used as a source of
symmetry information in preference to the above space-group names.
They are only intended as comments.
;
_oxdiff_exptl_absorpt_empirical_full_min 0.822
_oxdiff_exptl_absorpt_empirical_full_max 1.738
_oxdiff_exptl_absorpt_empirical_details
;
Empirical correction (ABSPACK) includes:
- Absorption correction using spherical harmonics
- Frame scaling
;

loop_
_space_group_symop_operation_xyz
'x, y, z'
'-x, -y, -z'

loop_
_atom_site_label
_atom_site_type_symbol
_atom_site_fract_x
_atom_site_fract_y
_atom_site_fract_z
_atom_site_U_iso_or_equiv
_atom_site_adp_type
_atom_site_occupancy
_atom_site_site_symmetry_order
_atom_site_calc_flag
_atom_site_refinement_flags_posn
_atom_site_refinement_flags_adp
_atom_site_refinement_flags_occupancy
_atom_site_disorder_assembly
_atom_site_disorder_group
N1 N 1.03536(12) 0.39224(12) 0.42845(13) 0.0177(2) Uani 1 1 d . . . . .
H1 H 0.983(2) 0.349(2) 0.544(2) 0.028(4) Uiso 1 1 d . . . . .
N2 N 0.48794(12) 0.73629(12) 0.42824(13) 0.0183(2) Uani 1 1 d . . . . .
C8 C 0.63402(15) 0.65096(14) 0.32635(15) 0.0185(3) Uani 1 1 d . . . . .
C1 C 1.20834(14) 0.39091(14) 0.35441(15) 0.0180(2) Uani 1 1 d . . . . .
C5 C 0.76426(15) 0.59957(14) 0.38813(15) 0.0175(2) Uani 1 1 d . . . . .
C6 C 0.69460(15) 0.65880(14) 0.53351(15) 0.0176(2) Uani 1 1 d . . . . .
C7 C 0.52365(15) 0.74213(14) 0.55436(15) 0.0185(3) Uani 1 1 d . . . . .
C4 C 0.94768(15) 0.51525(14) 0.31729(15) 0.0182(3) Uani 1 1 d . . . . .
C2 C 1.23515(15) 0.49468(16) 0.18323(15) 0.0220(3) Uani 1 1 d . . . . .
H2 H 1.343548 0.511710 0.095609 0.026 Uiso 1 1 calc R U . . .
C3 C 1.07260(15) 0.57201(16) 0.16019(15) 0.0223(3) Uani 1 1 d . . . . .
H3 H 1.053615 0.649511 0.054464 0.027 Uiso 1 1 calc R U . . .
C11 C 0.32085(15) 0.80604(15) 0.40555(16) 0.0207(3) Uani 1 1 d . . . . .
H10 H 0.228146 0.797240 0.520994 0.025 Uiso 1 1 calc R U . . .
H11 H 0.311082 0.735624 0.356764 0.025 Uiso 1 1 calc R U . . .
C12 C 0.29350(16) 0.99212(15) 0.28647(17) 0.0231(3) Uani 1 1 d . . . . .
H12 H 0.395643 1.005052 0.177905 0.028 Uiso 1 1 calc R U . . .
H13 H 0.282748 1.065668 0.344500 0.028 Uiso 1 1 calc R U . . .
C10 C 0.63542(16) 0.62376(16) 0.17944(16) 0.0233(3) Uani 1 1 d . . . . .
H4 H 0.549842 0.560065 0.223245 0.035 Uiso 1 1 calc R U . . .
H5 H 0.750354 0.558269 0.125717 0.035 Uiso 1 1 calc R U . . .
H6 H 0.606990 0.735048 0.092578 0.035 Uiso 1 1 calc R U . . .
C9 C 0.39030(15) 0.82490(16) 0.68575(16) 0.0234(3) Uani 1 1 d . . . . .
H7 H 0.442241 0.816576 0.761634 0.035 Uiso 1 1 calc R U . . .
H8 H 0.296169 0.766761 0.755935 0.035 Uiso 1 1 calc R U . . .
H9 H 0.344721 0.945868 0.626184 0.035 Uiso 1 1 calc R U . . .
C13 C 0.13202(17) 1.05244(17) 0.24080(18) 0.0275(3) Uani 1 1 d . . . . .
H14 H 0.035594 1.014589 0.348412 0.033 Uiso 1 1 calc R U . . .
H15 H 0.099832 1.179345 0.195290 0.033 Uiso 1 1 calc R U . . .
C14 C 0.1546(2) 0.9858(2) 0.1073(2) 0.0374(4) Uani 1 1 d . . . . .
H16 H 0.239405 1.034689 -0.004418 0.056 Uiso 1 1 calc R U . . .
H17 H 0.043747 1.019047 0.093090 0.056 Uiso 1 1 calc R U . . .
H18 H 0.195207 0.860491 0.147095 0.056 Uiso 1 1 calc R U . . .

loop_
_atom_site_aniso_label
_atom_site_aniso_U_11
_atom_site_aniso_U_22
_atom_site_aniso_U_33
_atom_site_aniso_U_23
_atom_site_aniso_U_13
_atom_site_aniso_U_12
N1 0.0149(5) 0.0166(5) 0.0196(5) -0.0065(4) -0.0052(4) -0.0028(4)
N2 0.0128(5) 0.0179(5) 0.0210(5) -0.0058(4) -0.0060(4) -0.0020(4)
C8 0.0158(6) 0.0163(5) 0.0206(6) -0.0054(4) -0.0054(4) -0.0035(4)
C1 0.0130(5) 0.0176(5) 0.0227(6) -0.0104(4) -0.0049(4) -0.0007(4)
C5 0.0151(6) 0.0156(5) 0.0194(5) -0.0057(4) -0.0048(4) -0.0034(4)
C6 0.0157(5) 0.0157(5) 0.0183(5) -0.0051(4) -0.0047(4) -0.0034(4)
C7 0.0160(6) 0.0166(5) 0.0195(5) -0.0043(4) -0.0058(4) -0.0036(4)
C4 0.0168(6) 0.0172(5) 0.0218(6) -0.0091(4) -0.0076(4) -0.0012(4)
C2 0.0155(6) 0.0272(6) 0.0197(6) -0.0111(5) -0.0028(4) -0.0024(5)
C3 0.0193(6) 0.0262(6) 0.0187(6) -0.0094(5) -0.0065(5) -0.0014(5)
C11 0.0132(6) 0.0199(6) 0.0260(6) -0.0059(5) -0.0084(5) -0.0018(4)
C12 0.0219(6) 0.0185(6) 0.0293(6) -0.0069(5) -0.0129(5) -0.0020(5)
C10 0.0221(6) 0.0241(6) 0.0257(6) -0.0099(5) -0.0100(5) -0.0039(5)
C9 0.0165(6) 0.0237(6) 0.0249(6) -0.0103(5) -0.0051(5) -0.0008(4)
C13 0.0237(7) 0.0245(6) 0.0325(7) -0.0092(5) -0.0155(5) 0.0021(5)
C14 0.0454(9) 0.0335(7) 0.0441(9) -0.0120(6) -0.0290(7) -0.0048(6)

loop_
_atom_type_symbol
_atom_type_description
_atom_type_scat_dispersion_real
_atom_type_scat_dispersion_imag
_atom_type_scat_source
C C 0.0033 0.0016 'International Tables Vol C Tables 4.2.6.8 and 6.1.1.4'
H H 0.0000 0.0000 'International Tables Vol C Tables 4.2.6.8 and 6.1.1.4'
N N 0.0061 0.0033 'International Tables Vol C Tables 4.2.6.8 and 6.1.1.4'

loop_
_geom_angle_atom_site_label_1
_geom_angle_atom_site_label_2
_geom_angle_atom_site_label_3
_geom_angle
_geom_angle_site_symmetry_1
_geom_angle_site_symmetry_3
_geom_angle_publ_flag
C1 N1 C4 111.10(10) . . ?
C8 N2 C7 109.84(10) . . ?
C8 N2 C11 124.05(10) . . ?
C7 N2 C11 126.10(10) . . ?
C5 C8 N2 107.97(10) . . ?
C5 C8 C10 129.76(11) . . ?
N2 C8 C10 122.26(10) . . ?
C2 C1 N1 105.75(10) . . ?
C2 C1 C6 130.45(11) . 2_766 ?
N1 C1 C6 119.72(10) . 2_766 ?
C8 C5 C6 107.43(10) . . ?
C8 C5 C4 129.24(11) . . ?
C6 C5 C4 123.07(10) . . ?
C7 C6 C5 106.85(10) . . ?
C7 C6 C1 129.98(11) . 2_766 ?
C5 C6 C1 122.53(10) . 2_766 ?
C6 C7 N2 107.90(10) . . ?
C6 C7 C9 129.70(11) . . ?
N2 C7 C9 122.40(10) . . ?
C3 C4 N1 105.77(10) . . ?
C3 C4 C5 130.09(11) . . ?
N1 C4 C5 120.22(10) . . ?
C1 C2 C3 108.19(10) . . ?
C4 C3 C2 108.19(10) . . ?
N2 C11 C12 113.35(10) . . ?
C11 C12 C13 112.13(10) . . ?
C14 C13 C12 113.68(11) . . ?

loop_
_geom_bond_atom_site_label_1
_geom_bond_atom_site_label_2
_geom_bond_distance
_geom_bond_site_symmetry_2
_geom_bond_publ_flag
N1 C1 1.3816(15) . ?
N1 C4 1.3836(15) . ?
N2 C8 1.3766(15) . ?
N2 C7 1.3820(15) . ?
N2 C11 1.4606(14) . ?
C8 C5 1.3726(17) . ?
C8 C10 1.4879(16) . ?
C1 C2 1.3761(17) . ?
C1 C6 1.4715(16) 2_766 ?
C5 C6 1.4466(16) . ?
C5 C4 1.4721(16) . ?
C6 C7 1.3785(16) . ?
C7 C9 1.4886(16) . ?
C4 C3 1.3743(17) . ?
C2 C3 1.4216(17) . ?
C11 C12 1.5217(16) . ?
C12 C13 1.5299(17) . ?
C13 C14 1.516(2) . ?

loop_
_geom_torsion_atom_site_label_1
_geom_torsion_atom_site_label_2
_geom_torsion_atom_site_label_3
_geom_torsion_atom_site_label_4
_geom_torsion
_geom_torsion_site_symmetry_1
_geom_torsion_site_symmetry_2
_geom_torsion_site_symmetry_3
_geom_torsion_site_symmetry_4
_geom_torsion_publ_flag
C7 N2 C8 C5 0.71(13) . . . . ?
C11 N2 C8 C5 -178.19(10) . . . . ?
C7 N2 C8 C10 179.81(10) . . . . ?
C11 N2 C8 C10 0.91(17) . . . . ?
C4 N1 C1 C2 -9.94(13) . . . . ?
C4 N1 C1 C6 149.64(10) . . . 2_766 ?
N2 C8 C5 C6 -0.85(12) . . . . ?
C10 C8 C5 C6 -179.86(11) . . . . ?
N2 C8 C5 C4 -175.10(11) . . . . ?
C10 C8 C5 C4 5.9(2) . . . . ?
C8 C5 C6 C7 0.69(13) . . . . ?
C4 C5 C6 C7 175.38(10) . . . . ?
C8 C5 C6 C1 172.39(10) . . . 2_766 ?
C4 C5 C6 C1 -12.93(17) . . . 2_766 ?
C5 C6 C7 N2 -0.26(12) . . . . ?
C1 C6 C7 N2 -171.12(11) 2_766 . . . ?
C5 C6 C7 C9 178.77(11) . . . . ?
C1 C6 C7 C9 7.9(2) 2_766 . . . ?
C8 N2 C7 C6 -0.26(13) . . . . ?
C11 N2 C7 C6 178.61(10) . . . . ?
C8 N2 C7 C9 -179.38(10) . . . . ?
C11 N2 C7 C9 -0.51(17) . . . . ?
C1 N1 C4 C3 10.01(13) . . . . ?
C1 N1 C4 C5 -149.85(11) . . . . ?
C8 C5 C4 C3 62.20(19) . . . . ?
C6 C5 C4 C3 -111.24(15) . . . . ?
C8 C5 C4 N1 -143.47(12) . . . . ?
C6 C5 C4 N1 43.09(16) . . . . ?
N1 C1 C2 C3 5.85(13) . . . . ?
C6 C1 C2 C3 -150.69(12) 2_766 . . . ?
N1 C4 C3 C2 -5.99(13) . . . . ?
C5 C4 C3 C2 151.12(12) . . . . ?
C1 C2 C3 C4 0.09(14) . . . . ?
C8 N2 C11 C12 -92.06(13) . . . . ?
C7 N2 C11 C12 89.23(14) . . . . ?
N2 C11 C12 C13 170.45(10) . . . . ?
C11 C12 C13 C14 -75.72(15) . . . . ?
